data_4333574
loop_
_publ_author_name
'Sang Ho Lim'
'Jennifer C. Schmitt'
'Jason Shearer'
'Jianhua Jia'
'Marilyn M. Olmstead'
'James C. Fettinger'
'Alan L. Balch'

_publ_section_title
;
 Crystallographic and Computational Studies of Luminescent, Binuclear
 Gold(I) Complexes, AuI2(Ph2P(CH2)nPPh2)2I2 (n= 3-6)
;
_journal_name_full 'Inorganic Chemistry'
_journal_page_first 823
_journal_page_last 831
_journal_paper_doi 10.1021/ic301954n
_journal_volume 52
_journal_year 2013
_chemical_formula_moiety 'C58 H59 Au2 I2 P4, 3(C H Cl3)'
_chemical_formula_sum 'C61 H62 Au2 Cl9 I2 P4'
_chemical_formula_weight 1885.77
_chemical_name_common Au2(dpp-pentane)2I2.3CHCl3
_chemical_name_systematic
; 
 ? 
;
_space_group_IT_number 4
_symmetry_cell_setting monoclinic
_symmetry_space_group_name_Hall 'P 2yb'
_symmetry_space_group_name_H-M 'P 1 21 1'
_atom_sites_solution_hydrogens geom
_atom_sites_solution_primary direct
_atom_sites_solution_secondary difmap
_audit_creation_method SHELXL-97
_cell_angle_alpha 90.00
_cell_angle_beta 94.334(1)
_cell_angle_gamma 90.00
_cell_formula_units_Z 2
_cell_length_a 10.821(2)
_cell_length_b 20.111(4)
_cell_length_c 15.845(3)
_cell_measurement_reflns_used 9807
_cell_measurement_temperature 90(2)
_cell_measurement_theta_max 30.64
_cell_measurement_theta_min 2.43
_cell_volume 3438.3(11)
_computing_cell_refinement SAINT
_computing_data_collection 'SMART 5.054 (Bruker, 2003)'
_computing_data_reduction 'SAINT 6.45A (Bruker, 2003)'
_computing_molecular_graphics 'SHELXTL 5.1, XP (Sheldrick, 1994)'
_computing_publication_material 'SHELXS-97 (Sheldrick, 2008)'
_computing_structure_refinement 'SHELXL-97 (Sheldrick, 2008)'
_computing_structure_solution 'SHELXS-97 (Sheldrick, 2008)'
_diffrn_ambient_temperature 90(2)
_diffrn_detector_area_resol_mean 8.3
_diffrn_measured_fraction_theta_full 0.997
_diffrn_measured_fraction_theta_max 0.997
_diffrn_measurement_device_type 'Bruker SMART 1000'
_diffrn_measurement_method \w
_diffrn_radiation_monochromator graphite
_diffrn_radiation_source 'fine-focus sealed tube'
_diffrn_radiation_type MoK\a
_diffrn_radiation_wavelength 0.71073
_diffrn_reflns_av_R_equivalents 0.0195
_diffrn_reflns_av_sigmaI/netI 0.0511
_diffrn_reflns_limit_h_max 15
_diffrn_reflns_limit_h_min -15
_diffrn_reflns_limit_k_max 28
_diffrn_reflns_limit_k_min -28
_diffrn_reflns_limit_l_max 22
_diffrn_reflns_limit_l_min -22
_diffrn_reflns_number 52301
_diffrn_reflns_theta_full 30.62
_diffrn_reflns_theta_max 30.62
_diffrn_reflns_theta_min 2.36
_exptl_absorpt_coefficient_mu 5.639
_exptl_absorpt_correction_T_max 0.362
_exptl_absorpt_correction_T_min 0.252
_exptl_absorpt_correction_type multi-scan
_exptl_absorpt_process_details 'SADABS 2.10 (Sheldrick, 2003)'
_exptl_crystal_colour colorless
_exptl_crystal_density_diffrn 1.821
_exptl_crystal_description block
_exptl_crystal_F_000 1810
_exptl_crystal_size_max 0.26
_exptl_crystal_size_mid 0.23
_exptl_crystal_size_min 0.18
_refine_diff_density_max 3.250
_refine_diff_density_min -1.231
_refine_diff_density_rms 0.108
_refine_ls_abs_structure_details 'Flack H D (1983), Acta Cryst. A39, 876-881'
_refine_ls_abs_structure_Flack 0.006(2)
_refine_ls_extinction_method none
_refine_ls_goodness_of_fit_ref 0.986
_refine_ls_hydrogen_treatment constr
_refine_ls_matrix_type full
_refine_ls_number_parameters 701
_refine_ls_number_reflns 20323
_refine_ls_number_restraints 1
_refine_ls_restrained_S_all 0.986
_refine_ls_R_factor_all 0.0233
_refine_ls_R_factor_gt 0.0221
_refine_ls_shift/su_max 0.014
_refine_ls_shift/su_mean 0.000
_refine_ls_structure_factor_coef Fsqd
_refine_ls_weighting_details 'calc w=1/[\s^2^(Fo^2^)+(0.0000P)^2^+0.0000P] where P=(Fo^2^+2Fc^2^)/3'
_refine_ls_weighting_scheme calc
_refine_ls_wR_factor_gt 0.0559
_refine_ls_wR_factor_ref 0.0563
_reflns_number_gt 19570
_reflns_number_total 20323
_reflns_threshold_expression >2sigma(I)
_cod_data_source_file ic301954n_si_001_3.cif
_cod_data_source_block jj5p
_cod_original_cell_volume 3438.4(11)
_cod_original_sg_symbol_H-M 'P 21'
_cod_database_code 4333574

loop_
_symmetry_equiv_pos_as_xyz
'x, y, z'
'-x, y+1/2, -z'

loop_
_atom_site_label
_atom_site_type_symbol
_atom_site_fract_x
_atom_site_fract_y
_atom_site_fract_z
_atom_site_U_iso_or_equiv
_atom_site_adp_type
_atom_site_occupancy
_atom_site_symmetry_multiplicity
_atom_site_calc_flag
_atom_site_refinement_flags
_atom_site_disorder_assembly
_atom_site_disorder_group
Au1 Au 0.458167(10) 0.699744(6) 0.890368(7) 0.01343(3) Uani 1 1 d . . .
Au2 Au 0.673372(10) 0.681444(6) 0.417509(7) 0.01297(3) Uani 1 1 d . . .
I1 I 0.46977(2) 0.553694(12) 0.853055(16) 0.02585(5) Uani 1 1 d . . .
I2 I 0.65881(2) 0.528727(11) 0.430570(15) 0.01919(5) Uani 1 1 d . . .
P1 P 0.25407(7) 0.71035(4) 0.83819(5) 0.01258(16) Uani 1 1 d . . .
P2 P 0.65842(8) 0.71970(4) 0.94386(5) 0.01265(16) Uani 1 1 d . . .
P3 P 0.87794(7) 0.68515(5) 0.47064(5) 0.01184(14) Uani 1 1 d . . .
P4 P 0.46637(7) 0.69191(4) 0.37170(5) 0.01228(15) Uani 1 1 d . . .
C1 C 0.1484(3) 0.68314(18) 0.91528(18) 0.0140(6) Uani 1 1 d . . .
C2 C 0.1219(3) 0.72772(19) 0.9799(2) 0.0181(6) Uani 1 1 d . . .
H2A H 0.1500 0.7724 0.9786 0.022 Uiso 1 1 calc R . .
C3 C 0.0541(3) 0.7057(2) 1.0457(2) 0.0236(7) Uani 1 1 d . . .
H3A H 0.0368 0.7355 1.0898 0.028 Uiso 1 1 calc R . .
C4 C 0.0115(3) 0.6407(2) 1.0476(2) 0.0230(8) Uani 1 1 d . . .
H4A H -0.0357 0.6263 1.0924 0.028 Uiso 1 1 calc R . .
C5 C 0.0380(3) 0.59723(19) 0.9843(2) 0.0216(7) Uani 1 1 d . . .
H5A H 0.0090 0.5527 0.9859 0.026 Uiso 1 1 calc R . .
C6 C 0.1067(3) 0.61751(17) 0.9177(2) 0.0188(7) Uani 1 1 d . . .
H6A H 0.1249 0.5870 0.8745 0.023 Uiso 1 1 calc R . .
C7 C 0.2068(3) 0.79386(17) 0.8071(2) 0.0157(6) Uani 1 1 d . . .
C8 C 0.0813(3) 0.81094(19) 0.7904(2) 0.0218(7) Uani 1 1 d . . .
H8A H 0.0186 0.7789 0.7980 0.026 Uiso 1 1 calc R . .
C9 C 0.0489(4) 0.8747(2) 0.7630(3) 0.0284(8) Uani 1 1 d . . .
H9A H -0.0360 0.8863 0.7527 0.034 Uiso 1 1 calc R . .
C10 C 0.1401(4) 0.9213(2) 0.7505(3) 0.0291(9) Uani 1 1 d . . .
H10A H 0.1177 0.9646 0.7308 0.035 Uiso 1 1 calc R . .
C11 C 0.2650(4) 0.90464(18) 0.7670(2) 0.0221(7) Uani 1 1 d . . .
H11A H 0.3274 0.9365 0.7581 0.027 Uiso 1 1 calc R . .
C12 C 0.2977(3) 0.84202(17) 0.7961(2) 0.0190(7) Uani 1 1 d . . .
H12A H 0.3826 0.8314 0.8088 0.023 Uiso 1 1 calc R . .
C13 C 0.6961(3) 0.68543(17) 1.04842(19) 0.0147(6) Uani 1 1 d . . .
C14 C 0.6833(3) 0.61703(17) 1.0601(2) 0.0192(7) Uani 1 1 d . . .
H14A H 0.6576 0.5895 1.0133 0.023 Uiso 1 1 calc R . .
C15 C 0.7083(3) 0.58897(19) 1.1399(2) 0.0205(7) Uani 1 1 d . . .
H15A H 0.6994 0.5424 1.1475 0.025 Uiso 1 1 calc R . .
C16 C 0.7459(3) 0.62892(19) 1.2083(2) 0.0206(7) Uani 1 1 d . . .
H16A H 0.7632 0.6097 1.2627 0.025 Uiso 1 1 calc R . .
C17 C 0.7585(3) 0.6973(2) 1.1973(2) 0.0210(7) Uani 1 1 d . . .
H17A H 0.7843 0.7247 1.2442 0.025 Uiso 1 1 calc R . .
C18 C 0.7331(3) 0.72538(19) 1.1175(2) 0.0195(7) Uani 1 1 d . . .
H18A H 0.7411 0.7720 1.1101 0.023 Uiso 1 1 calc R . .
C19 C 0.6978(3) 0.80782(17) 0.9533(2) 0.0163(6) Uani 1 1 d . . .
C20 C 0.6056(4) 0.85279(19) 0.9696(2) 0.0222(7) Uani 1 1 d . . .
H20A H 0.5227 0.8378 0.9721 0.027 Uiso 1 1 calc R . .
C21 C 0.6334(4) 0.91971(19) 0.9824(3) 0.0260(8) Uani 1 1 d . . .
H21A H 0.5700 0.9502 0.9945 0.031 Uiso 1 1 calc R . .
C22 C 0.7535(4) 0.94169(19) 0.9774(3) 0.0275(8) Uani 1 1 d . . .
H22A H 0.7729 0.9873 0.9868 0.033 Uiso 1 1 calc R . .
C23 C 0.8453(4) 0.89778(19) 0.9589(3) 0.0292(9) Uani 1 1 d . . .
H23A H 0.9271 0.9135 0.9532 0.035 Uiso 1 1 calc R . .
C24 C 0.8186(3) 0.83029(19) 0.9483(2) 0.0230(7) Uani 1 1 d . . .
H24A H 0.8827 0.7998 0.9378 0.028 Uiso 1 1 calc R . .
C25 C 0.7679(3) 0.68124(18) 0.87756(19) 0.0158(6) Uani 1 1 d . . .
H25A H 0.8533 0.6926 0.8998 0.019 Uiso 1 1 calc R . .
H25B H 0.7589 0.6323 0.8802 0.019 Uiso 1 1 calc R . .
C26 C 0.7486(3) 0.70384(19) 0.7847(2) 0.0182(6) Uani 1 1 d . . .
H26A H 0.6599 0.6994 0.7652 0.022 Uiso 1 1 calc R . .
H26B H 0.7714 0.7513 0.7806 0.022 Uiso 1 1 calc R . .
C27 C 0.8266(3) 0.66279(18) 0.7271(2) 0.0176(6) Uani 1 1 d . . .
H27A H 0.9143 0.6634 0.7500 0.021 Uiso 1 1 calc R . .
H27B H 0.7978 0.6161 0.7263 0.021 Uiso 1 1 calc R . .
C28 C 0.8174(3) 0.69009(19) 0.6369(2) 0.0201(7) Uani 1 1 d . . .
H28A H 0.8493 0.7362 0.6378 0.024 Uiso 1 1 calc R . .
H28B H 0.7291 0.6914 0.6154 0.024 Uiso 1 1 calc R . .
C29 C 0.8898(3) 0.64854(16) 0.5767(2) 0.0151(6) Uani 1 1 d . . .
H29A H 0.8565 0.6027 0.5740 0.018 Uiso 1 1 calc R . .
H29B H 0.9779 0.6463 0.5983 0.018 Uiso 1 1 calc R . .
C30 C 0.9800(3) 0.63692(17) 0.4083(2) 0.0142(6) Uani 1 1 d . . .
C31 C 1.0240(3) 0.66496(18) 0.3353(2) 0.0167(6) Uani 1 1 d . . .
H31A H 1.0084 0.7105 0.3226 0.020 Uiso 1 1 calc R . .
C32 C 1.0903(3) 0.6264(2) 0.2814(2) 0.0220(7) Uani 1 1 d . . .
H32A H 1.1208 0.6458 0.2323 0.026 Uiso 1 1 calc R . .
C33 C 1.1116(3) 0.5603(2) 0.2991(2) 0.0242(8) Uani 1 1 d . . .
H33A H 1.1549 0.5339 0.2612 0.029 Uiso 1 1 calc R . .
C34 C 1.0707(3) 0.53161(19) 0.3717(3) 0.0251(8) Uani 1 1 d . . .
H34A H 1.0883 0.4863 0.3843 0.030 Uiso 1 1 calc R . .
C35 C 1.0035(3) 0.56966(17) 0.4261(2) 0.0196(7) Uani 1 1 d . . .
H35A H 0.9738 0.5499 0.4752 0.023 Uiso 1 1 calc R . .
C36 C 0.9540(3) 0.76505(16) 0.4847(2) 0.0151(6) Uani 1 1 d . . .
C37 C 0.8963(3) 0.82317(19) 0.4538(3) 0.0231(7) Uani 1 1 d . . .
H37A H 0.8182 0.8207 0.4222 0.028 Uiso 1 1 calc R . .
C38 C 0.9520(4) 0.88412(19) 0.4691(3) 0.0289(9) Uani 1 1 d . . .
H38A H 0.9110 0.9233 0.4487 0.035 Uiso 1 1 calc R . .
C39 C 1.0660(4) 0.88916(19) 0.5133(3) 0.0256(8) Uani 1 1 d . . .
H39A H 1.1032 0.9314 0.5238 0.031 Uiso 1 1 calc R . .
C40 C 1.1258(4) 0.8318(2) 0.5423(3) 0.0275(8) Uani 1 1 d . . .
H40A H 1.2050 0.8345 0.5724 0.033 Uiso 1 1 calc R . .
C41 C 1.0700(3) 0.77045(18) 0.5275(3) 0.0237(8) Uani 1 1 d . . .
H41A H 1.1122 0.7313 0.5471 0.028 Uiso 1 1 calc R . .
C42 C 0.4290(3) 0.66120(17) 0.2652(2) 0.0137(6) Uani 1 1 d . . .
C43 C 0.4250(3) 0.70568(18) 0.1966(2) 0.0184(6) Uani 1 1 d . . .
H43A H 0.4425 0.7514 0.2063 0.022 Uiso 1 1 calc R . .
C44 C 0.3957(3) 0.6832(2) 0.1149(2) 0.0217(7) Uani 1 1 d . . .
H44A H 0.3922 0.7137 0.0691 0.026 Uiso 1 1 calc R . .
C45 C 0.3716(3) 0.6163(2) 0.0996(2) 0.0218(7) Uani 1 1 d . . .
H45A H 0.3501 0.6011 0.0436 0.026 Uiso 1 1 calc R . .
C46 C 0.3792(3) 0.57156(18) 0.1676(2) 0.0206(7) Uani 1 1 d . . .
H46A H 0.3651 0.5255 0.1573 0.025 Uiso 1 1 calc R . .
C47 C 0.4071(3) 0.59360(17) 0.2494(2) 0.0177(6) Uani 1 1 d . . .
H47A H 0.4115 0.5628 0.2950 0.021 Uiso 1 1 calc R . .
C48 C 0.4034(3) 0.77591(16) 0.3702(2) 0.0152(6) Uani 1 1 d . . .
C49 C 0.2812(3) 0.78747(19) 0.3398(2) 0.0203(7) Uani 1 1 d . . .
H49A H 0.2305 0.7514 0.3196 0.024 Uiso 1 1 calc R . .
C50 C 0.2331(4) 0.8516(2) 0.3389(3) 0.0274(8) Uani 1 1 d . . .
H50A H 0.1505 0.8596 0.3164 0.033 Uiso 1 1 calc R . .
C51 C 0.3058(4) 0.9040(2) 0.3708(3) 0.0324(9) Uani 1 1 d . . .
H51A H 0.2723 0.9476 0.3709 0.039 Uiso 1 1 calc R . .
C52 C 0.4263(4) 0.89318(19) 0.4023(3) 0.0288(8) Uani 1 1 d . . .
H52A H 0.4753 0.9293 0.4243 0.035 Uiso 1 1 calc R . .
C53 C 0.4766(3) 0.82892(19) 0.4018(2) 0.0225(7) Uani 1 1 d . . .
H53A H 0.5600 0.8215 0.4229 0.027 Uiso 1 1 calc R . .
C54 C 0.3691(3) 0.64525(16) 0.44107(19) 0.0136(6) Uani 1 1 d . . .
H54A H 0.2814 0.6474 0.4184 0.016 Uiso 1 1 calc R . .
H54B H 0.3949 0.5980 0.4431 0.016 Uiso 1 1 calc R . .
C55 C 0.3821(3) 0.67475(18) 0.52988(19) 0.0162(6) Uani 1 1 d . . .
H55A H 0.4351 0.7114 0.5442 0.019 Uiso 1 1 calc R . .
C56 C 0.3037(3) 0.64123(17) 0.5948(2) 0.0154(6) Uani 1 1 d . . .
H56A H 0.2166 0.6374 0.5712 0.018 Uiso 1 1 calc R . .
H56B H 0.3357 0.5960 0.6078 0.018 Uiso 1 1 calc R . .
C57 C 0.3103(3) 0.68342(18) 0.67560(18) 0.0152(6) Uani 1 1 d . . .
H57A H 0.2909 0.7301 0.6598 0.018 Uiso 1 1 calc R . .
H57B H 0.3963 0.6823 0.7017 0.018 Uiso 1 1 calc R . .
C58 C 0.2225(3) 0.66121(17) 0.7420(2) 0.0148(6) Uani 1 1 d . . .
H58A H 0.2352 0.6134 0.7549 0.018 Uiso 1 1 calc R . .
H58B H 0.1353 0.6676 0.7198 0.018 Uiso 1 1 calc R . .
Cl1 Cl 0.63684(13) 0.90257(6) 0.75180(7) 0.0428(3) Uani 1 1 d . A .
Cl2 Cl 0.51213(11) 0.81461(5) 0.63033(8) 0.0372(2) Uani 1 1 d . A .
Cl3A Cl 0.6814(2) 0.91886(14) 0.57561(16) 0.0393(5) Uiso 0.50 1 d P A 1
Cl3B Cl 0.7086(2) 0.89203(12) 0.58053(14) 0.0317(4) Uiso 0.50 1 d P A 2
C59 C 0.5775(4) 0.8935(2) 0.6459(2) 0.0258(8) Uani 1 1 d . . .
H59A H 0.5066 0.9254 0.6385 0.031 Uiso 1 1 calc R A 1
Cl4 Cl 0.22631(15) 0.93788(7) -0.01984(8) 0.0509(3) Uani 1 1 d . . .
Cl5 Cl 0.29535(19) 0.85347(7) 0.12139(9) 0.0640(5) Uani 1 1 d . . .
Cl6 Cl 0.15433(14) 0.97250(9) 0.14679(10) 0.0609(4) Uani 1 1 d . . .
C60 C 0.2682(4) 0.9352(2) 0.0894(3) 0.0283(8) Uani 1 1 d . . .
H60A H 0.3470 0.9608 0.1005 0.034 Uiso 1 1 calc R . .
Cl7 Cl 0.9046(2) 0.99563(9) 0.28260(13) 0.0900(7) Uani 1 1 d . B .
Cl8A Cl 0.9073(3) 0.86602(16) 0.1918(2) 0.0536(7) Uiso 0.50 1 d P B 1
Cl8B Cl 0.8593(4) 0.8783(2) 0.2133(3) 0.0790(11) Uiso 0.50 1 d P B 2
Cl9A Cl 0.6995(4) 0.9429(2) 0.3305(2) 0.0742(9) Uiso 0.50 1 d P B 1
Cl9B Cl 0.6852(3) 0.89366(17) 0.2744(2) 0.0627(8) Uiso 0.50 1 d P B 2
C61 C 0.8065(9) 0.9382(5) 0.2284(6) 0.122(4) Uani 1 1 d . . .
H61A H 0.7620 0.9600 0.1782 0.147 Uiso 1 1 calc R B 1

loop_
_atom_site_aniso_label
_atom_site_aniso_U_11
_atom_site_aniso_U_22
_atom_site_aniso_U_33
_atom_site_aniso_U_23
_atom_site_aniso_U_13
_atom_site_aniso_U_12
Au1 0.01101(5) 0.01914(6) 0.01001(5) 0.00099(4) 0.00005(4) -0.00007(4)
Au2 0.01007(5) 0.01844(6) 0.01033(5) -0.00110(4) 0.00031(4) 0.00006(4)
I1 0.03311(13) 0.01641(11) 0.02652(13) -0.00143(9) -0.00770(10) 0.00391(9)
I2 0.01844(10) 0.01379(10) 0.02502(11) 0.00205(8) -0.00034(8) -0.00018(8)
P1 0.0112(3) 0.0164(4) 0.0102(3) 0.0008(3) 0.0008(3) -0.0004(3)
P2 0.0119(4) 0.0158(4) 0.0102(4) 0.0006(3) 0.0006(3) 0.0001(3)
P3 0.0106(3) 0.0141(4) 0.0109(3) -0.0005(3) 0.0008(2) 0.0003(3)
P4 0.0114(3) 0.0154(4) 0.0099(3) -0.0009(3) -0.0002(2) -0.0002(3)
C1 0.0108(12) 0.0213(15) 0.0098(12) -0.0004(12) 0.0010(10) -0.0013(12)
C2 0.0166(15) 0.0227(17) 0.0153(16) -0.0001(13) 0.0027(12) -0.0007(13)
C3 0.0185(15) 0.039(2) 0.0138(15) -0.0006(15) 0.0040(12) 0.0038(15)
C4 0.0152(16) 0.041(2) 0.0127(16) 0.0097(15) 0.0004(13) -0.0002(14)
C5 0.0163(15) 0.0277(19) 0.0210(17) 0.0079(14) 0.0031(12) -0.0039(13)
C6 0.0168(15) 0.0215(17) 0.0181(17) 0.0032(13) 0.0006(13) -0.0011(12)
C7 0.0182(15) 0.0163(15) 0.0128(15) -0.0004(12) 0.0020(12) 0.0013(12)
C8 0.0174(16) 0.0247(18) 0.0235(18) 0.0032(14) 0.0018(13) 0.0016(13)
C9 0.0244(19) 0.029(2) 0.032(2) 0.0039(16) 0.0011(16) 0.0082(15)
C10 0.044(2) 0.0179(17) 0.025(2) 0.0045(15) -0.0026(17) 0.0096(16)
C11 0.0307(19) 0.0189(17) 0.0174(17) 0.0020(13) 0.0058(14) 0.0033(14)
C12 0.0204(16) 0.0182(16) 0.0187(16) 0.0012(13) 0.0034(13) 0.0004(13)
C13 0.0105(12) 0.0219(16) 0.0116(13) 0.0027(12) 0.0010(10) 0.0002(12)
C14 0.0205(16) 0.0204(18) 0.0166(16) 0.0028(13) -0.0002(13) -0.0018(12)
C15 0.0194(16) 0.0224(17) 0.0196(17) 0.0053(13) 0.0006(13) -0.0001(13)
C16 0.0215(17) 0.0296(18) 0.0106(16) 0.0048(13) 0.0014(13) 0.0017(13)
C17 0.0223(15) 0.0281(18) 0.0122(14) -0.0021(14) -0.0014(12) 0.0003(14)
C18 0.0208(16) 0.0232(16) 0.0142(15) 0.0002(13) 0.0001(12) 0.0005(13)
C19 0.0181(15) 0.0180(16) 0.0126(15) 0.0007(12) -0.0014(12) -0.0017(12)
C20 0.0241(17) 0.0239(18) 0.0185(17) -0.0003(14) 0.0012(13) 0.0014(14)
C21 0.032(2) 0.0186(17) 0.0267(19) -0.0043(14) -0.0017(15) 0.0073(14)
C22 0.040(2) 0.0142(16) 0.027(2) 0.0008(14) -0.0087(17) -0.0050(15)
C23 0.029(2) 0.0196(18) 0.038(2) 0.0061(16) -0.0069(17) -0.0074(15)
C24 0.0213(17) 0.0213(17) 0.0258(19) 0.0058(14) -0.0013(14) -0.0014(13)
C25 0.0151(13) 0.0179(14) 0.0146(14) 0.0012(13) 0.0019(10) 0.0021(12)
C26 0.0177(14) 0.0232(16) 0.0138(14) 0.0019(14) 0.0029(11) 0.0028(13)
C27 0.0176(15) 0.0235(17) 0.0121(14) 0.0000(12) 0.0031(12) -0.0001(12)
C28 0.0222(15) 0.0255(19) 0.0130(14) 0.0035(13) 0.0041(11) 0.0049(14)
C29 0.0169(15) 0.0170(15) 0.0114(14) 0.0016(11) 0.0009(11) 0.0020(12)
C30 0.0110(13) 0.0173(15) 0.0144(15) -0.0014(12) 0.0015(11) 0.0010(11)
C31 0.0150(14) 0.0219(17) 0.0129(15) -0.0013(12) -0.0007(11) 0.0004(12)
C32 0.0166(16) 0.034(2) 0.0153(17) -0.0028(13) 0.0024(13) 0.0010(14)
C33 0.0152(15) 0.031(2) 0.0271(19) -0.0146(15) 0.0063(13) -0.0004(14)
C34 0.0183(16) 0.0197(17) 0.038(2) -0.0055(15) 0.0065(15) 0.0019(13)
C35 0.0207(16) 0.0172(16) 0.0212(17) -0.0012(13) 0.0039(13) 0.0015(12)
C36 0.0136(14) 0.0158(14) 0.0162(15) -0.0007(12) 0.0035(12) 0.0000(11)
C37 0.0188(17) 0.0216(18) 0.029(2) 0.0019(15) 0.0002(14) 0.0002(13)
C38 0.0278(19) 0.0167(17) 0.041(2) 0.0068(16) -0.0042(17) 0.0020(14)
C39 0.0288(19) 0.0178(17) 0.031(2) -0.0059(15) 0.0065(16) -0.0061(14)
C40 0.0223(18) 0.0242(19) 0.035(2) -0.0028(16) -0.0066(16) -0.0069(14)
C41 0.0187(17) 0.0181(17) 0.033(2) 0.0016(14) -0.0062(15) 0.0005(13)
C42 0.0112(13) 0.0191(15) 0.0109(14) -0.0015(11) 0.0015(11) 0.0005(11)
C43 0.0161(14) 0.0205(16) 0.0191(15) 0.0015(13) 0.0040(12) 0.0022(12)
C44 0.0217(15) 0.033(2) 0.0104(14) 0.0062(14) 0.0034(11) 0.0007(15)
C45 0.0178(16) 0.036(2) 0.0109(15) -0.0025(14) -0.0010(12) 0.0009(14)
C46 0.0248(17) 0.0207(17) 0.0167(16) -0.0041(13) 0.0033(13) -0.0046(13)
C47 0.0204(16) 0.0173(16) 0.0155(15) 0.0001(12) 0.0019(12) -0.0016(12)
C48 0.0165(15) 0.0162(15) 0.0135(15) -0.0002(11) 0.0048(12) 0.0016(11)
C49 0.0161(16) 0.0235(17) 0.0213(17) -0.0006(14) 0.0019(13) 0.0053(13)
C50 0.0200(17) 0.029(2) 0.033(2) 0.0043(17) 0.0042(15) 0.0108(15)
C51 0.047(3) 0.0223(19) 0.029(2) 0.0040(16) 0.0106(18) 0.0156(17)
C52 0.038(2) 0.0159(17) 0.032(2) -0.0083(15) 0.0034(17) -0.0010(15)
C53 0.0214(17) 0.0218(18) 0.0239(18) -0.0027(14) -0.0009(14) 0.0018(13)
C54 0.0137(14) 0.0188(15) 0.0085(14) -0.0015(11) 0.0025(11) -0.0016(11)
C55 0.0154(14) 0.0237(16) 0.0097(13) -0.0031(12) 0.0024(10) -0.0057(13)
C56 0.0163(14) 0.0163(15) 0.0138(15) -0.0006(12) 0.0032(12) -0.0001(11)
C57 0.0166(13) 0.0185(15) 0.0104(13) -0.0008(12) 0.0012(10) 0.0009(12)
C58 0.0141(14) 0.0183(15) 0.0121(14) -0.0003(11) 0.0015(11) -0.0004(11)
Cl1 0.0633(8) 0.0358(6) 0.0270(5) -0.0079(4) -0.0115(5) -0.0018(5)
Cl2 0.0425(6) 0.0288(5) 0.0395(6) -0.0058(4) -0.0018(5) -0.0126(4)
C59 0.0243(19) 0.0276(19) 0.025(2) -0.0019(15) -0.0001(15) -0.0062(15)
Cl4 0.0779(9) 0.0493(7) 0.0248(5) 0.0091(5) -0.0002(6) -0.0153(7)
Cl5 0.1210(14) 0.0314(6) 0.0374(7) 0.0029(5) -0.0084(8) 0.0202(7)
Cl6 0.0581(8) 0.0773(11) 0.0488(8) 0.0079(7) 0.0135(7) 0.0298(8)
C60 0.028(2) 0.025(2) 0.031(2) -0.0014(16) 0.0004(16) -0.0007(15)
Cl7 0.1450(19) 0.0583(10) 0.0721(12) 0.0256(9) 0.0436(12) 0.0492(12)
C61 0.142(8) 0.097(7) 0.120(8) 0.090(6) -0.050(7) -0.022(6)

loop_
_atom_type_symbol
_atom_type_description
_atom_type_scat_dispersion_real
_atom_type_scat_dispersion_imag
_atom_type_scat_source
C C 0.0033 0.0016 'International Tables Vol C Tables 4.2.6.8 and 6.1.1.4'
H H 0.0000 0.0000 'International Tables Vol C Tables 4.2.6.8 and 6.1.1.4'
Au Au -2.0133 8.8022 'International Tables Vol C Tables 4.2.6.8 and 6.1.1.4'
Cl Cl 0.1484 0.1585 'International Tables Vol C Tables 4.2.6.8 and 6.1.1.4'
I I -0.4742 1.8119 'International Tables Vol C Tables 4.2.6.8 and 6.1.1.4'
P P 0.1023 0.0942 'International Tables Vol C Tables 4.2.6.8 and 6.1.1.4'

loop_
_geom_angle_atom_site_label_1
_geom_angle_atom_site_label_2
_geom_angle_atom_site_label_3
_geom_angle
P2 Au1 P1 164.63(3)
P2 Au1 I1 101.01(2)
P1 Au1 I1 94.19(2)
P3 Au2 P4 172.32(3)
P3 Au2 I2 93.45(2)
P4 Au2 I2 93.36(2)
C7 P1 C1 106.40(16)
C7 P1 C58 104.08(15)
C1 P1 C58 108.04(15)
C7 P1 Au1 115.19(12)
C1 P1 Au1 111.38(10)
C58 P1 Au1 111.24(11)
C13 P2 C25 104.81(15)
C13 P2 C19 105.02(16)
C25 P2 C19 107.61(16)
C13 P2 Au1 114.26(10)
C25 P2 Au1 110.50(11)
C19 P2 Au1 114.00(11)
C36 P3 C30 104.54(15)
C36 P3 C29 104.15(16)
C30 P3 C29 106.31(15)
C36 P3 Au2 119.19(11)
C30 P3 Au2 112.96(11)
C29 P3 Au2 108.68(11)
C42 P4 C48 104.29(15)
C42 P4 C54 106.59(15)
C48 P4 C54 104.54(15)
C42 P4 Au2 113.82(10)
C48 P4 Au2 116.19(11)
C54 P4 Au2 110.55(11)
C6 C1 C2 119.9(3)
C6 C1 P1 121.6(3)
C2 C1 P1 118.0(3)
C3 C2 C1 119.3(4)
C3 C2 H2A 120.3
C1 C2 H2A 120.3
C4 C3 C2 120.8(4)
C4 C3 H3A 119.6
C2 C3 H3A 119.6
C5 C4 C3 119.6(3)
C5 C4 H4A 120.2
C3 C4 H4A 120.2
C4 C5 C6 121.1(3)
C4 C5 H5A 119.5
C6 C5 H5A 119.5
C1 C6 C5 119.2(3)
C1 C6 H6A 120.4
C5 C6 H6A 120.4
C12 C7 C8 119.0(3)
C12 C7 P1 119.2(3)
C8 C7 P1 121.7(3)
C9 C8 C7 120.1(4)
C9 C8 H8A 119.9
C7 C8 H8A 119.9
C10 C9 C8 120.1(4)
C10 C9 H9A 119.9
C8 C9 H9A 119.9
C9 C10 C11 120.0(4)
C9 C10 H10A 120.0
C11 C10 H10A 120.0
C12 C11 C10 120.1(4)
C12 C11 H11A 119.9
C10 C11 H11A 119.9
C11 C12 C7 120.6(3)
C11 C12 H12A 119.7
C7 C12 H12A 119.7
C18 C13 C14 119.4(3)
C18 C13 P2 122.0(3)
C14 C13 P2 118.5(3)
C15 C14 C13 120.3(3)
C15 C14 H14A 119.8
C13 C14 H14A 119.8
C16 C15 C14 120.1(3)
C16 C15 H15A 120.0
C14 C15 H15A 120.0
C15 C16 C17 120.0(3)
C15 C16 H16A 120.0
C17 C16 H16A 120.0
C18 C17 C16 119.9(3)
C18 C17 H17A 120.0
C16 C17 H17A 120.0
C13 C18 C17 120.3(3)
C13 C18 H18A 119.8
C17 C18 H18A 119.8
C20 C19 C24 119.5(3)
C20 C19 P2 118.8(3)
C24 C19 P2 121.7(3)
C19 C20 C21 120.5(4)
C19 C20 H20A 119.7
C21 C20 H20A 119.7
C22 C21 C20 119.7(4)
C22 C21 H21A 120.1
C20 C21 H21A 120.1
C23 C22 C21 120.3(4)
C23 C22 H22A 119.9
C21 C22 H22A 119.9
C22 C23 C24 120.2(4)
C22 C23 H23A 119.9
C24 C23 H23A 119.9
C19 C24 C23 119.7(4)
C19 C24 H24A 120.1
C23 C24 H24A 120.1
C26 C25 P2 112.3(2)
C26 C25 H25A 109.1
P2 C25 H25A 109.1
C26 C25 H25B 109.1
P2 C25 H25B 109.1
H25A C25 H25B 107.9
C27 C26 C25 111.7(3)
C27 C26 H26A 109.3
C25 C26 H26A 109.3
C27 C26 H26B 109.3
C25 C26 H26B 109.3
H26A C26 H26B 107.9
C28 C27 C26 111.3(3)
C28 C27 H27A 109.4
C26 C27 H27A 109.4
C28 C27 H27B 109.4
C26 C27 H27B 109.4
H27A C27 H27B 108.0
C27 C28 C29 112.8(3)
C27 C28 H28A 109.0
C29 C28 H28A 109.0
C27 C28 H28B 109.0
C29 C28 H28B 109.0
H28A C28 H28B 107.8
C28 C29 P3 110.5(2)
C28 C29 H29A 109.6
P3 C29 H29A 109.6
C28 C29 H29B 109.6
P3 C29 H29B 109.6
H29A C29 H29B 108.1
C31 C30 C35 119.1(3)
C31 C30 P3 119.5(3)
C35 C30 P3 121.0(3)
C32 C31 C30 120.4(3)
C32 C31 H31A 119.8
C30 C31 H31A 119.8
C33 C32 C31 120.0(4)
C33 C32 H32A 120.0
C31 C32 H32A 120.0
C32 C33 C34 120.8(3)
C32 C33 H33A 119.6
C34 C33 H33A 119.6
C33 C34 C35 119.8(4)
C33 C34 H34A 120.1
C35 C34 H34A 120.1
C34 C35 C30 120.0(3)
C34 C35 H35A 120.0
C30 C35 H35A 120.0
C41 C36 C37 118.1(3)
C41 C36 P3 121.1(3)
C37 C36 P3 120.8(3)
C38 C37 C36 120.3(3)
C38 C37 H37A 119.9
C36 C37 H37A 119.9
C37 C38 C39 121.2(4)
C37 C38 H38A 119.4
C39 C38 H38A 119.4
C38 C39 C40 119.1(4)
C38 C39 H39A 120.5
C40 C39 H39A 120.5
C39 C40 C41 120.0(4)
C39 C40 H40A 120.0
C41 C40 H40A 120.0
C36 C41 C40 121.3(3)
C36 C41 H41A 119.3
C40 C41 H41A 119.3
C47 C42 C43 119.0(3)
C47 C42 P4 121.3(3)
C43 C42 P4 119.6(3)
C44 C43 C42 120.4(3)
C44 C43 H43A 119.8
C42 C43 H43A 119.8
C45 C44 C43 120.5(3)
C45 C44 H44A 119.8
C43 C44 H44A 119.8
C44 C45 C46 119.2(3)
C44 C45 H45A 120.4
C46 C45 H45A 120.4
C47 C46 C45 120.8(3)
C47 C46 H46A 119.6
C45 C46 H46A 119.6
C46 C47 C42 120.1(3)
C46 C47 H47A 120.0
C42 C47 H47A 120.0
C49 C48 C53 119.6(3)
C49 C48 P4 120.3(3)
C53 C48 P4 120.1(3)
C48 C49 C50 120.2(4)
C48 C49 H49A 119.9
C50 C49 H49A 119.9
C51 C50 C49 119.9(4)
C51 C50 H50A 120.0
C49 C50 H50A 120.0
C52 C51 C50 120.5(4)
C52 C51 H51A 119.7
C50 C51 H51A 119.7
C51 C52 C53 120.0(4)
C51 C52 H52A 120.0
C53 C52 H52A 120.0
C48 C53 C52 119.6(3)
C48 C53 H53A 120.2
C52 C53 H53A 120.2
C55 C54 P4 109.7(2)
C55 C54 H54A 109.7
P4 C54 H54A 109.7
C55 C54 H54B 109.7
P4 C54 H54B 109.7
H54A C54 H54B 108.2
C54 C55 C56 115.5(3)
C54 C55 H55A 122.3
C56 C55 H55A 122.3
C57 C56 C55 108.8(3)
C57 C56 H56A 109.9
C55 C56 H56A 109.9
C57 C56 H56B 109.9
C55 C56 H56B 109.9
H56A C56 H56B 108.3
C56 C57 C58 114.8(3)
C56 C57 H57A 108.6
C58 C57 H57A 108.6
C56 C57 H57B 108.6
C58 C57 H57B 108.6
H57A C57 H57B 107.5
C57 C58 P1 109.1(2)
C57 C58 H58A 109.9
P1 C58 H58A 109.9
C57 C58 H58B 109.9
P1 C58 H58B 109.9
H58A C58 H58B 108.3
Cl3A C59 Cl2 117.1(2)
Cl3A C59 Cl1 112.2(2)
Cl2 C59 Cl1 110.1(2)
Cl2 C59 Cl3B 103.3(2)
Cl1 C59 Cl3B 107.5(2)
Cl3A C59 H59A 105.5
Cl2 C59 H59A 105.5
Cl1 C59 H59A 105.5
Cl3B C59 H59A 124.6
Cl5 C60 Cl6 111.3(3)
Cl5 C60 Cl4 110.0(2)
Cl6 C60 Cl4 111.0(2)
Cl5 C60 H60A 108.2
Cl6 C60 H60A 108.2
Cl4 C60 H60A 108.2
C61 Cl8B Cl9B 54.2(5)
Cl8B C61 Cl7 115.0(6)
Cl8B C61 Cl9B 87.7(5)
Cl7 C61 Cl9B 124.6(7)
Cl7 C61 Cl8A 107.9(5)
Cl9B C61 Cl8A 101.2(5)
Cl8B C61 Cl9A 116.5(5)
Cl7 C61 Cl9A 86.6(5)
Cl8A C61 Cl9A 129.3(4)
Cl8B C61 H61A 115.5
Cl7 C61 H61A 109.8
Cl9B C61 H61A 102.7
Cl8A C61 H61A 109.8
Cl9A C61 H61A 109.8

loop_
_geom_bond_atom_site_label_1
_geom_bond_atom_site_label_2
_geom_bond_distance
Au1 P2 2.3017(9)
Au1 P1 2.3089(9)
Au1 I1 3.0006(6)
Au2 P3 2.3093(8)
Au2 P4 2.3115(8)
Au2 I2 3.0831(7)
P1 C7 1.813(3)
P1 C1 1.819(3)
P1 C58 1.827(3)
P2 C13 1.812(3)
P2 C25 1.815(3)
P2 C19 1.826(4)
P3 C36 1.812(3)
P3 C30 1.816(3)
P3 C29 1.830(3)
P4 C42 1.814(3)
P4 C48 1.821(3)
P4 C54 1.836(3)
C1 C6 1.396(5)
C1 C2 1.406(5)
C2 C3 1.392(5)
C2 H2A 0.9500
C3 C4 1.385(6)
C3 H3A 0.9500
C4 C5 1.378(6)
C4 H4A 0.9500
C5 C6 1.397(5)
C5 H5A 0.9500
C6 H6A 0.9500
C7 C12 1.401(5)
C7 C8 1.406(5)
C8 C9 1.390(5)
C8 H8A 0.9500
C9 C10 1.387(6)
C9 H9A 0.9500
C10 C11 1.397(6)
C10 H10A 0.9500
C11 C12 1.378(5)
C11 H11A 0.9500
C12 H12A 0.9500
C13 C18 1.392(5)
C13 C14 1.396(5)
C14 C15 1.393(5)
C14 H14A 0.9500
C15 C16 1.386(5)
C15 H15A 0.9500
C16 C17 1.394(6)
C16 H16A 0.9500
C17 C18 1.394(5)
C17 H17A 0.9500
C18 H18A 0.9500
C19 C20 1.385(5)
C19 C24 1.391(5)
C20 C21 1.390(5)
C20 H20A 0.9500
C21 C22 1.380(6)
C21 H21A 0.9500
C22 C23 1.378(6)
C22 H22A 0.9500
C23 C24 1.395(5)
C23 H23A 0.9500
C24 H24A 0.9500
C25 C26 1.539(4)
C25 H25A 0.9900
C25 H25B 0.9900
C26 C27 1.531(5)
C26 H26A 0.9900
C26 H26B 0.9900
C27 C28 1.527(5)
C27 H27A 0.9900
C27 H27B 0.9900
C28 C29 1.528(5)
C28 H28A 0.9900
C28 H28B 0.9900
C29 H29A 0.9900
C29 H29B 0.9900
C30 C31 1.402(5)
C30 C35 1.401(5)
C31 C32 1.393(5)
C31 H31A 0.9500
C32 C33 1.375(6)
C32 H32A 0.9500
C33 C34 1.390(6)
C33 H33A 0.9500
C34 C35 1.397(5)
C34 H34A 0.9500
C35 H35A 0.9500
C36 C41 1.386(5)
C36 C37 1.396(5)
C37 C38 1.379(5)
C37 H37A 0.9500
C38 C39 1.376(6)
C38 H38A 0.9500
C39 C40 1.384(6)
C39 H39A 0.9500
C40 C41 1.385(5)
C40 H40A 0.9500
C41 H41A 0.9500
C42 C47 1.399(5)
C42 C43 1.406(5)
C43 C44 1.384(5)
C43 H43A 0.9500
C44 C45 1.388(6)
C44 H44A 0.9500
C45 C46 1.402(5)
C45 H45A 0.9500
C46 C47 1.381(5)
C46 H46A 0.9500
C47 H47A 0.9500
C48 C49 1.393(5)
C48 C53 1.398(5)
C49 C50 1.391(5)
C49 H49A 0.9500
C50 C51 1.386(6)
C50 H50A 0.9500
C51 C52 1.378(6)
C51 H51A 0.9500
C52 C53 1.403(5)
C52 H52A 0.9500
C53 H53A 0.9500
C54 C55 1.524(4)
C54 H54A 0.9900
C54 H54B 0.9900
C55 C56 1.537(5)
C55 H55A 0.9500
C56 C57 1.534(4)
C56 H56A 0.9900
C56 H56B 0.9900
C57 C58 1.537(4)
C57 H57A 0.9900
C57 H57B 0.9900
C58 H58A 0.9900
C58 H58B 0.9900
Cl1 C59 1.760(4)
Cl2 C59 1.747(4)
Cl3A C59 1.720(5)
Cl3B C59 1.819(5)
C59 H59A 1.0000
Cl4 C60 1.757(4)
Cl5 C60 1.739(4)
Cl6 C60 1.754(5)
C60 H60A 1.0000
Cl7 C61 1.749(10)
Cl8A C61 1.932(12)
Cl8B C61 1.363(11)
Cl8B Cl9B 2.204(6)
Cl9A C61 2.061(12)
Cl9B C61 1.789(10)
C61 H61A 1.0000

loop_
_geom_torsion_atom_site_label_1
_geom_torsion_atom_site_label_2
_geom_torsion_atom_site_label_3
_geom_torsion_atom_site_label_4
_geom_torsion
P2 Au1 P1 C7 13.41(18)
I1 Au1 P1 C7 -158.08(12)
P2 Au1 P1 C1 -107.87(16)
I1 Au1 P1 C1 80.64(13)
P2 Au1 P1 C58 131.53(15)
I1 Au1 P1 C58 -39.96(12)
P1 Au1 P2 C13 116.91(16)
I1 Au1 P2 C13 -71.74(12)
P1 Au1 P2 C25 -125.20(15)
I1 Au1 P2 C25 46.15(12)
P1 Au1 P2 C19 -3.87(18)
I1 Au1 P2 C19 167.48(12)
I2 Au2 P3 C36 -178.39(13)
I2 Au2 P3 C30 58.32(12)
I2 Au2 P3 C29 -59.41(12)
I2 Au2 P4 C42 -70.20(12)
I2 Au2 P4 C48 168.61(12)
I2 Au2 P4 C54 49.72(11)
C7 P1 C1 C6 142.7(3)
C58 P1 C1 C6 31.4(3)
Au1 P1 C1 C6 -91.0(3)
C7 P1 C1 C2 -45.4(3)
C58 P1 C1 C2 -156.7(3)
Au1 P1 C1 C2 80.8(3)
C6 C1 C2 C3 0.0(5)
P1 C1 C2 C3 -172.0(3)
C1 C2 C3 C4 -0.7(5)
C2 C3 C4 C5 0.9(5)
C3 C4 C5 C6 -0.3(5)
C2 C1 C6 C5 0.6(5)
P1 C1 C6 C5 172.3(3)
C4 C5 C6 C1 -0.4(5)
C1 P1 C7 C12 139.5(3)
C58 P1 C7 C12 -106.5(3)
Au1 P1 C7 C12 15.6(3)
C1 P1 C7 C8 -43.1(3)
C58 P1 C7 C8 70.9(3)
Au1 P1 C7 C8 -167.0(3)
C12 C7 C8 C9 0.4(5)
P1 C7 C8 C9 -177.0(3)
C7 C8 C9 C10 1.1(6)
C8 C9 C10 C11 -1.1(6)
C9 C10 C11 C12 -0.4(6)
C10 C11 C12 C7 1.9(6)
C8 C7 C12 C11 -1.9(5)
P1 C7 C12 C11 175.6(3)
C25 P2 C13 C18 119.5(3)
C19 P2 C13 C18 6.3(3)
Au1 P2 C13 C18 -119.4(2)
C25 P2 C13 C14 -62.6(3)
C19 P2 C13 C14 -175.9(3)
Au1 P2 C13 C14 58.5(3)
C18 C13 C14 C15 -0.4(5)
P2 C13 C14 C15 -178.3(3)
C13 C14 C15 C16 0.0(5)
C14 C15 C16 C17 0.2(5)
C15 C16 C17 C18 0.0(5)
C14 C13 C18 C17 0.7(5)
P2 C13 C18 C17 178.5(3)
C16 C17 C18 C13 -0.5(5)
C13 P2 C19 C20 -94.6(3)
C25 P2 C19 C20 154.1(3)
Au1 P2 C19 C20 31.2(3)
C13 P2 C19 C24 82.4(3)
C25 P2 C19 C24 -28.8(3)
Au1 P2 C19 C24 -151.7(3)
C24 C19 C20 C21 -1.1(5)
P2 C19 C20 C21 176.1(3)
C19 C20 C21 C22 1.0(6)
C20 C21 C22 C23 0.8(6)
C21 C22 C23 C24 -2.6(6)
C20 C19 C24 C23 -0.7(6)
P2 C19 C24 C23 -177.8(3)
C22 C23 C24 C19 2.6(6)
C13 P2 C25 C26 179.1(2)
C19 P2 C25 C26 -69.5(3)
Au1 P2 C25 C26 55.6(3)
P2 C25 C26 C27 -170.6(2)
C25 C26 C27 C28 -174.1(3)
C26 C27 C28 C29 -177.6(3)
C27 C28 C29 P3 -178.6(2)
C36 P3 C29 C28 64.1(3)
C30 P3 C29 C28 174.1(2)
Au2 P3 C29 C28 -64.0(2)
C36 P3 C30 C31 -48.5(3)
C29 P3 C30 C31 -158.3(3)
Au2 P3 C30 C31 82.5(3)
C36 P3 C30 C35 139.2(3)
C29 P3 C30 C35 29.4(3)
Au2 P3 C30 C35 -89.7(3)
C35 C30 C31 C32 -0.1(5)
P3 C30 C31 C32 -172.5(3)
C30 C31 C32 C33 0.8(5)
C31 C32 C33 C34 -1.8(5)
C32 C33 C34 C35 2.1(6)
C33 C34 C35 C30 -1.4(5)
C31 C30 C35 C34 0.4(5)
P3 C30 C35 C34 172.7(3)
C30 P3 C36 C41 -62.2(3)
C29 P3 C36 C41 49.2(3)
Au2 P3 C36 C41 170.5(3)
C30 P3 C36 C37 119.0(3)
C29 P3 C36 C37 -129.6(3)
Au2 P3 C36 C37 -8.3(3)
C41 C36 C37 C38 -2.6(6)
P3 C36 C37 C38 176.3(3)
C36 C37 C38 C39 1.2(6)
C37 C38 C39 C40 0.5(7)
C38 C39 C40 C41 -0.7(6)
C37 C36 C41 C40 2.3(6)
P3 C36 C41 C40 -176.5(3)
C39 C40 C41 C36 -0.7(7)
C48 P4 C42 C47 -149.4(3)
C54 P4 C42 C47 -39.2(3)
Au2 P4 C42 C47 83.0(3)
C48 P4 C42 C43 32.3(3)
C54 P4 C42 C43 142.6(3)
Au2 P4 C42 C43 -95.3(3)
C47 C42 C43 C44 2.2(5)
P4 C42 C43 C44 -179.5(2)
C42 C43 C44 C45 -0.9(5)
C43 C44 C45 C46 -1.1(5)
C44 C45 C46 C47 1.8(5)
C45 C46 C47 C42 -0.4(5)
C43 C42 C47 C46 -1.5(5)
P4 C42 C47 C46 -179.8(3)
C42 P4 C48 C49 50.8(3)
C54 P4 C48 C49 -60.9(3)
Au2 P4 C48 C49 176.9(2)
C42 P4 C48 C53 -131.0(3)
C54 P4 C48 C53 117.3(3)
Au2 P4 C48 C53 -4.8(3)
C53 C48 C49 C50 1.6(5)
P4 C48 C49 C50 179.8(3)
C48 C49 C50 C51 -2.0(6)
C49 C50 C51 C52 1.0(6)
C50 C51 C52 C53 0.4(7)
C49 C48 C53 C52 -0.2(6)
P4 C48 C53 C52 -178.5(3)
C51 C52 C53 C48 -0.8(6)
C42 P4 C54 C55 -172.2(2)
C48 P4 C54 C55 -62.2(3)
Au2 P4 C54 C55 63.6(2)
P4 C54 C55 C56 179.0(2)
C54 C55 C56 C57 -170.6(3)
C55 C56 C57 C58 172.2(3)
C56 C57 C58 P1 173.7(2)
C7 P1 C58 C57 66.9(2)
C1 P1 C58 C57 179.8(2)
Au1 P1 C58 C57 -57.7(2)
Cl9B Cl8B C61 Cl7 127.4(7)
Cl9B Cl8B C61 Cl8A -171.4(10)
Cl9B Cl8B C61 Cl9A 28.2(3)
Cl8B Cl9B C61 Cl7 -119.1(7)
Cl8B Cl9B C61 Cl8A 2.1(2)
Cl8B Cl9B C61 Cl9A -138.5(5)
